data_7110897
loop_
_publ_author_name
'Vohs, Jason K.'
'Wei, Pingrong'
'Su, Jianrui'
'Beck, Brent C.'
'Goodwin, Sonya D.'
'Robinson, Gregory H.'

_publ_section_title
;
 Formation of a diphosphine: synthesis and molecular structure of
 bis(tetraphenylbutadienyl)diphosphine, (Ph4C4)P--P(C4Ph4)
;
_journal_issue 12
_journal_name_full 'Chemical Communications'
_journal_page_first 1037
_journal_paper_doi 10.1039/b001257m
_journal_year 2000
_chemical_formula_sum 'C59 H47 P2'
_chemical_formula_weight 817.91
_chemical_name_systematic
; 
 ? 
;
_space_group_IT_number 15
_symmetry_cell_setting monoclinic
_symmetry_space_group_name_Hall '-C 2yc'
_symmetry_space_group_name_H-M 'C 1 2/c 1'
_atom_sites_solution_hydrogens geom
_atom_sites_solution_primary direct
_atom_sites_solution_secondary difmap
_audit_creation_method SHELXL-97
_cell_angle_alpha 90.00
_cell_angle_beta 98.078(5)
_cell_angle_gamma 90.00
_cell_formula_units_Z 8
_cell_length_a 28.092(4)
_cell_length_b 13.6821(16)
_cell_length_c 24.311(2)
_cell_measurement_temperature 293(2)
_cell_volume 9251.4(19)
_computing_structure_refinement 'SHELXL-97 (Sheldrick, 1997)'
_computing_structure_solution 'SHELXS-97 (Sheldrick, 1990)'
_diffrn_ambient_temperature 293(2)
_diffrn_measured_fraction_theta_full 0.982
_diffrn_measured_fraction_theta_max 0.982
_diffrn_radiation_monochromator graphite
_diffrn_radiation_source 'fine-focus sealed tube'
_diffrn_radiation_type MoK\a
_diffrn_radiation_wavelength 0.71073
_diffrn_reflns_av_R_equivalents 0.0730
_diffrn_reflns_av_sigmaI/netI 0.0714
_diffrn_reflns_limit_h_max 28
_diffrn_reflns_limit_h_min -31
_diffrn_reflns_limit_k_max 14
_diffrn_reflns_limit_k_min -15
_diffrn_reflns_limit_l_max 26
_diffrn_reflns_limit_l_min -14
_diffrn_reflns_number 16475
_diffrn_reflns_theta_full 23.30
_diffrn_reflns_theta_max 23.30
_diffrn_reflns_theta_min 1.91
_exptl_absorpt_coefficient_mu 0.132
_exptl_crystal_colour yellow
_exptl_crystal_density_diffrn 1.174
_exptl_crystal_density_method 'not measured'
_exptl_crystal_F_000 3448
_exptl_crystal_size_max 0.50
_exptl_crystal_size_mid 0.50
_exptl_crystal_size_min 0.40
_refine_diff_density_max 0.232
_refine_diff_density_min -0.212
_refine_diff_density_rms 0.039
_refine_ls_extinction_coef 0.00012(7)
_refine_ls_extinction_expression Fc^*^=kFc[1+0.001xFc^2^\l^3^/sin(2\q)]^-1/4^
_refine_ls_extinction_method SHELXL
_refine_ls_goodness_of_fit_ref 1.003
_refine_ls_hydrogen_treatment mixed
_refine_ls_matrix_type full
_refine_ls_number_parameters 551
_refine_ls_number_reflns 6568
_refine_ls_number_restraints 0
_refine_ls_restrained_S_all 1.003
_refine_ls_R_factor_all 0.1026
_refine_ls_R_factor_gt 0.0569
_refine_ls_shift/su_max 0.001
_refine_ls_shift/su_mean 0.000
_refine_ls_structure_factor_coef Fsqd
_refine_ls_weighting_details 'calc w=1/[\s^2^(Fo^2^)+(0.0609P)^2^+0.0000P] where P=(Fo^2^+2Fc^2^)/3'
_refine_ls_weighting_scheme calc
_refine_ls_wR_factor_gt 0.1165
_refine_ls_wR_factor_ref 0.1321
_reflns_number_gt 4061
_reflns_number_total 6568
_reflns_threshold_expression >2sigma(I)
_cod_data_source_file b001257msup1.cif
_cod_data_source_block j
_cod_original_sg_symbol_H-M C2/c
_cod_database_code 7110897

loop_
_symmetry_equiv_pos_as_xyz
'x, y, z'
'-x, y, -z+1/2'
'x+1/2, y+1/2, z'
'-x+1/2, y+1/2, -z+1/2'
'-x, -y, -z'
'x, -y, z-1/2'
'-x+1/2, -y+1/2, -z'
'x+1/2, -y+1/2, z-1/2'

loop_
_atom_site_label
_atom_site_type_symbol
_atom_site_fract_x
_atom_site_fract_y
_atom_site_fract_z
_atom_site_U_iso_or_equiv
_atom_site_adp_type
_atom_site_occupancy
_atom_site_symmetry_multiplicity
_atom_site_calc_flag
_atom_site_refinement_flags
P1 P 0.40374(3) 0.82134(6) 0.10258(3) 0.0484(2) Uani 1 1 d .
P2 P 0.33220(3) 0.83295(6) 0.05241(3) 0.0533(3) Uani 1 1 d .
C1 C 0.41294(9) 0.6914(2) 0.10003(10) 0.0436(7) Uani 1 1 d .
C2 C 0.42349(10) 0.6426(2) 0.04877(11) 0.0474(7) Uani 1 1 d .
C3 C 0.45722(11) 0.6823(2) 0.01837(12) 0.0579(8) Uani 1 1 d .
H3A H 0.4719 0.7413 0.0296 0.069 Uiso 1 1 calc R
C4 C 0.46937(13) 0.6359(3) -0.02795(13) 0.0705(10) Uani 1 1 d .
H4A H 0.4923 0.6633 -0.0474 0.085 Uiso 1 1 calc R
C5 C 0.44784(14) 0.5502(3) -0.04529(14) 0.0774(11) Uani 1 1 d .
H5A H 0.4564 0.5183 -0.0762 0.093 Uiso 1 1 calc R
C6 C 0.41359(15) 0.5109(3) -0.01725(15) 0.0836(12) Uani 1 1 d .
H6A H 0.3982 0.4532 -0.0298 0.100 Uiso 1 1 calc R
C7 C 0.40162(12) 0.5565(2) 0.02967(13) 0.0672(9) Uani 1 1 d .
H7A H 0.3785 0.5287 0.0486 0.081 Uiso 1 1 calc R
C8 C 0.41544(9) 0.65166(19) 0.15143(11) 0.0414(7) Uani 1 1 d .
C9 C 0.42900(11) 0.5476(2) 0.16393(11) 0.0446(7) Uani 1 1 d .
C10 C 0.39408(13) 0.4761(2) 0.16299(14) 0.0708(10) Uani 1 1 d .
H10A H 0.3618 0.4936 0.1573 0.085 Uiso 1 1 calc R
C11 C 0.40681(17) 0.3785(3) 0.17047(16) 0.0853(12) Uani 1 1 d .
H11A H 0.3830 0.3313 0.1703 0.102 Uiso 1 1 calc R
C12 C 0.45343(19) 0.3519(3) 0.17793(16) 0.0891(13) Uani 1 1 d .
H12A H 0.4618 0.2863 0.1817 0.107 Uiso 1 1 calc R
C13 C 0.48827(15) 0.4219(3) 0.17984(16) 0.0872(12) Uani 1 1 d .
H13A H 0.5205 0.4037 0.1860 0.105 Uiso 1 1 calc R
C14 C 0.47627(12) 0.5195(2) 0.17272(13) 0.0646(9) Uani 1 1 d .
H14A H 0.5004 0.5664 0.1739 0.077 Uiso 1 1 calc R
C15 C 0.40680(9) 0.72275(19) 0.19441(10) 0.0402(7) Uani 1 1 d .
C16 C 0.41425(10) 0.6999(2) 0.25485(11) 0.0421(7) Uani 1 1 d .
C17 C 0.38920(11) 0.6273(2) 0.27769(12) 0.0549(8) Uani 1 1 d .
H17A H 0.3681 0.5879 0.2545 0.066 Uiso 1 1 calc R
C18 C 0.39482(14) 0.6121(2) 0.33450(14) 0.0714(10) Uani 1 1 d .
H18A H 0.3777 0.5626 0.3492 0.086 Uiso 1 1 calc R
C19 C 0.42543(15) 0.6696(3) 0.36872(13) 0.0741(11) Uani 1 1 d .
H19A H 0.4286 0.6602 0.4070 0.089 Uiso 1 1 calc R
C20 C 0.45166(13) 0.7412(2) 0.34733(12) 0.0644(9) Uani 1 1 d .
H20A H 0.4731 0.7794 0.3709 0.077 Uiso 1 1 calc R
C21 C 0.44606(10) 0.7562(2) 0.29072(11) 0.0504(8) Uani 1 1 d .
H21A H 0.4639 0.8048 0.2763 0.061 Uiso 1 1 calc R
C22 C 0.39560(10) 0.8144(2) 0.17450(11) 0.0431(7) Uani 1 1 d .
C23 C 0.38434(11) 0.9003(2) 0.20699(12) 0.0488(8) Uani 1 1 d .
C24 C 0.35585(11) 0.8933(2) 0.24914(12) 0.0573(8) Uani 1 1 d .
H24A H 0.3420 0.8336 0.2559 0.069 Uiso 1 1 calc R
C25 C 0.34781(13) 0.9731(3) 0.28105(14) 0.0713(10) Uani 1 1 d .
H25A H 0.3292 0.9660 0.3096 0.086 Uiso 1 1 calc R
C26 C 0.36643(17) 1.0613(3) 0.27171(17) 0.0913(13) Uani 1 1 d .
H26A H 0.3604 1.1147 0.2934 0.110 Uiso 1 1 calc R
C27 C 0.39420(18) 1.0720(3) 0.23014(19) 0.1037(14) Uani 1 1 d .
H27A H 0.4072 1.1327 0.2237 0.124 Uiso 1 1 calc R
C28 C 0.40303(14) 0.9919(2) 0.19744(14) 0.0769(11) Uani 1 1 d .
H28A H 0.4216 0.9999 0.1690 0.092 Uiso 1 1 calc R
C29 C 0.28971(10) 0.7942(2) 0.09671(11) 0.0496(8) Uani 1 1 d .
C30 C 0.28119(10) 0.6915(2) 0.10960(13) 0.0542(8) Uani 1 1 d .
C31 C 0.27641(12) 0.6198(3) 0.06919(16) 0.0780(10) Uani 1 1 d .
H31A H 0.2801 0.6358 0.0328 0.094 Uiso 1 1 calc R
C32 C 0.26614(14) 0.5240(3) 0.0825(2) 0.0951(13) Uani 1 1 d .
H32A H 0.2624 0.4765 0.0548 0.114 Uiso 1 1 calc R
C33 C 0.26155(13) 0.4992(3) 0.1359(2) 0.0926(13) Uani 1 1 d .
H33A H 0.2550 0.4348 0.1445 0.111 Uiso 1 1 calc R
C34 C 0.26656(12) 0.5682(3) 0.17653(18) 0.0791(11) Uani 1 1 d .
H34A H 0.2634 0.5511 0.2129 0.095 Uiso 1 1 calc R
C35 C 0.27633(11) 0.6638(2) 0.16357(14) 0.0619(9) Uani 1 1 d .
H35A H 0.2797 0.7107 0.1916 0.074 Uiso 1 1 calc R
C36 C 0.26442(11) 0.8727(2) 0.11160(11) 0.0510(8) Uani 1 1 d .
C37 C 0.21992(11) 0.8624(2) 0.13840(13) 0.0533(8) Uani 1 1 d .
C38 C 0.21848(12) 0.8889(2) 0.19281(15) 0.0710(10) Uani 1 1 d .
H38A H 0.2456 0.9164 0.2133 0.085 Uiso 1 1 calc R
C39 C 0.17759(15) 0.8756(3) 0.21767(17) 0.0829(11) Uani 1 1 d .
H39A H 0.1774 0.8940 0.2545 0.099 Uiso 1 1 calc R
C40 C 0.13785(15) 0.8357(3) 0.1883(2) 0.0881(12) Uani 1 1 d .
H40A H 0.1103 0.8269 0.2049 0.106 Uiso 1 1 calc R
C41 C 0.13819(13) 0.8083(3) 0.1342(2) 0.0942(13) Uani 1 1 d .
H41A H 0.1109 0.7805 0.1142 0.113 Uiso 1 1 calc R
C42 C 0.17937(13) 0.8218(3) 0.10883(15) 0.0809(11) Uani 1 1 d .
H42A H 0.1794 0.8034 0.0720 0.097 Uiso 1 1 calc R
C43 C 0.28181(10) 0.9671(2) 0.09386(11) 0.0502(8) Uani 1 1 d .
C44 C 0.25784(11) 1.0606(2) 0.10563(14) 0.0577(8) Uani 1 1 d .
C45 C 0.26529(16) 1.1033(3) 0.15657(17) 0.0920(12) Uani 1 1 d .
H45A H 0.2858 1.0736 0.1851 0.110 Uiso 1 1 calc R
C46 C 0.2426(2) 1.1916(3) 0.1670(2) 0.1097(15) Uani 1 1 d .
H46A H 0.2478 1.2194 0.2022 0.132 Uiso 1 1 calc R
C47 C 0.21352(18) 1.2359(3) 0.1258(3) 0.1140(17) Uani 1 1 d .
H47A H 0.1983 1.2942 0.1325 0.137 Uiso 1 1 calc R
C48 C 0.2065(2) 1.1953(4) 0.0750(3) 0.147(2) Uani 1 1 d .
H48A H 0.1872 1.2268 0.0462 0.177 Uiso 1 1 calc R
C49 C 0.22782(15) 1.1073(3) 0.06523(18) 0.1102(15) Uani 1 1 d .
H49A H 0.2215 1.0792 0.0301 0.132 Uiso 1 1 calc R
C50 C 0.31916(11) 0.9594(2) 0.06405(11) 0.0518(8) Uani 1 1 d .
C51 C 0.34553(11) 1.0388(2) 0.03984(13) 0.0564(8) Uani 1 1 d .
C52 C 0.36032(13) 1.1232(3) 0.06878(15) 0.0746(10) Uani 1 1 d .
H52A H 0.3523 1.1326 0.1042 0.090 Uiso 1 1 calc R
C53 C 0.38685(14) 1.1939(3) 0.04580(18) 0.0916(12) Uani 1 1 d .
H53A H 0.3973 1.2492 0.0663 0.110 Uiso 1 1 calc R
C54 C 0.39767(15) 1.1826(4) -0.0064(2) 0.0969(14) Uani 1 1 d .
H54A H 0.4155 1.2302 -0.0216 0.116 Uiso 1 1 calc R
C55 C 0.38255(14) 1.1018(4) -0.03685(18) 0.0901(13) Uani 1 1 d .
H55A H 0.3894 1.0954 -0.0730 0.108 Uiso 1 1 calc R
C56 C 0.35675(12) 1.0288(3) -0.01387(14) 0.0698(10) Uani 1 1 d .
H56A H 0.3470 0.9733 -0.0345 0.084 Uiso 1 1 calc R
C57 C 0.5020(3) 1.0007(11) -0.0355(6) 0.277(12) Uani 1 1 d .
H57A H 0.4872 1.0597 -0.0521 0.332 Uiso 1 1 calc R
H57B H 0.5356 1.0007 -0.0410 0.332 Uiso 1 1 calc R
C58 C 0.4797(3) 0.9211(9) -0.0606(7) 0.302(10) Uani 1 1 d .
H58A H 0.4459 0.9233 -0.0562 0.362 Uiso 1 1 calc R
H58B H 0.4933 0.8627 -0.0420 0.362 Uiso 1 1 calc R
C59 C 0.4840(3) 0.9141(9) -0.1223(4) 0.252(5) Uani 1 1 d .
H59A H 0.4673 0.8570 -0.1377 0.379 Uiso 1 1 calc R
H59B H 0.5173 0.9095 -0.1269 0.379 Uiso 1 1 calc R
H59C H 0.4702 0.9712 -0.1410 0.379 Uiso 1 1 calc R

loop_
_atom_site_aniso_label
_atom_site_aniso_U_11
_atom_site_aniso_U_22
_atom_site_aniso_U_33
_atom_site_aniso_U_23
_atom_site_aniso_U_13
_atom_site_aniso_U_12
P1 0.0599(5) 0.0481(5) 0.0375(4) 0.0022(4) 0.0080(4) 0.0031(4)
P2 0.0622(5) 0.0602(6) 0.0369(5) 0.0031(4) 0.0044(4) 0.0073(4)
C1 0.0495(17) 0.0509(18) 0.0307(16) -0.0020(14) 0.0064(13) 0.0018(14)
C2 0.0519(18) 0.0500(19) 0.0398(17) -0.0027(14) 0.0044(15) 0.0070(15)
C3 0.070(2) 0.065(2) 0.0396(18) -0.0042(16) 0.0093(16) -0.0020(17)
C4 0.079(3) 0.089(3) 0.048(2) -0.0026(19) 0.0251(18) 0.000(2)
C5 0.102(3) 0.083(3) 0.051(2) -0.017(2) 0.021(2) 0.009(2)
C6 0.119(3) 0.072(3) 0.064(2) -0.026(2) 0.026(2) -0.012(2)
C7 0.084(2) 0.063(2) 0.057(2) -0.0179(18) 0.0209(19) -0.0105(19)
C8 0.0477(17) 0.0390(18) 0.0381(17) -0.0016(14) 0.0082(13) 0.0023(13)
C9 0.059(2) 0.0413(19) 0.0355(16) -0.0022(13) 0.0131(14) -0.0029(16)
C10 0.079(2) 0.049(2) 0.088(3) -0.0053(18) 0.024(2) -0.004(2)
C11 0.117(4) 0.049(3) 0.098(3) -0.007(2) 0.043(3) -0.017(2)
C12 0.132(4) 0.045(2) 0.098(3) 0.006(2) 0.044(3) 0.017(3)
C13 0.092(3) 0.066(3) 0.106(3) 0.019(2) 0.023(2) 0.028(2)
C14 0.060(2) 0.056(2) 0.078(2) 0.0111(18) 0.0096(18) 0.0051(18)
C15 0.0469(17) 0.0406(18) 0.0332(15) -0.0035(13) 0.0060(13) -0.0007(14)
C16 0.0528(18) 0.0389(17) 0.0353(16) 0.0010(14) 0.0090(14) 0.0079(14)
C17 0.073(2) 0.0479(19) 0.0440(19) -0.0007(15) 0.0111(16) -0.0016(17)
C18 0.112(3) 0.055(2) 0.052(2) 0.0071(18) 0.026(2) 0.001(2)
C19 0.123(3) 0.062(2) 0.0385(19) 0.0033(19) 0.018(2) 0.014(2)
C20 0.087(3) 0.061(2) 0.0397(19) -0.0062(17) -0.0109(18) 0.0107(19)
C21 0.060(2) 0.0474(19) 0.0444(18) -0.0008(15) 0.0087(15) 0.0063(16)
C22 0.0515(17) 0.0402(18) 0.0366(16) -0.0043(14) 0.0029(13) 0.0011(14)
C23 0.065(2) 0.0381(19) 0.0405(18) -0.0024(14) -0.0032(16) 0.0022(15)
C24 0.061(2) 0.053(2) 0.057(2) -0.0092(17) 0.0057(17) 0.0110(16)
C25 0.083(3) 0.072(3) 0.058(2) -0.016(2) 0.0043(18) 0.023(2)
C26 0.137(4) 0.063(3) 0.071(3) -0.024(2) 0.004(3) 0.020(3)
C27 0.169(4) 0.051(3) 0.091(3) -0.015(2) 0.018(3) -0.011(3)
C28 0.121(3) 0.052(2) 0.060(2) -0.0077(19) 0.018(2) -0.008(2)
C29 0.0566(19) 0.047(2) 0.0435(18) -0.0009(15) 0.0014(15) -0.0003(16)
C30 0.0478(18) 0.055(2) 0.058(2) -0.0060(17) 0.0018(15) -0.0007(15)
C31 0.082(3) 0.073(3) 0.077(3) -0.019(2) 0.004(2) -0.007(2)
C32 0.090(3) 0.073(3) 0.120(4) -0.036(3) 0.008(3) -0.019(2)
C33 0.077(3) 0.064(3) 0.139(4) -0.006(3) 0.020(3) -0.019(2)
C34 0.073(2) 0.067(3) 0.099(3) 0.011(2) 0.020(2) -0.009(2)
C35 0.069(2) 0.054(2) 0.063(2) 0.0035(17) 0.0102(17) -0.0004(17)
C36 0.056(2) 0.054(2) 0.0410(17) 0.0042(15) -0.0008(15) 0.0021(16)
C37 0.053(2) 0.051(2) 0.056(2) 0.0069(16) 0.0085(17) 0.0064(16)
C38 0.067(2) 0.074(2) 0.076(3) -0.007(2) 0.0231(19) 0.0007(19)
C39 0.085(3) 0.081(3) 0.089(3) -0.006(2) 0.034(3) 0.005(2)
C40 0.071(3) 0.083(3) 0.118(4) 0.024(3) 0.038(3) 0.014(2)
C41 0.056(2) 0.106(3) 0.116(4) 0.029(3) -0.005(2) -0.007(2)
C42 0.065(2) 0.105(3) 0.070(2) 0.009(2) -0.001(2) -0.007(2)
C43 0.055(2) 0.054(2) 0.0388(17) 0.0027(15) -0.0021(15) 0.0096(16)
C44 0.061(2) 0.055(2) 0.057(2) 0.0100(18) 0.0102(17) 0.0078(17)
C45 0.137(4) 0.064(3) 0.074(3) -0.005(2) 0.009(2) 0.015(3)
C46 0.148(4) 0.073(3) 0.117(4) -0.027(3) 0.046(4) -0.005(3)
C47 0.100(4) 0.070(3) 0.178(6) -0.005(4) 0.039(4) 0.013(3)
C48 0.136(5) 0.131(5) 0.163(6) -0.008(4) -0.021(4) 0.077(4)
C49 0.117(4) 0.108(3) 0.097(3) -0.004(3) -0.015(3) 0.060(3)
C50 0.062(2) 0.054(2) 0.0383(17) 0.0113(15) 0.0020(15) 0.0062(16)
C51 0.058(2) 0.062(2) 0.048(2) 0.0214(18) 0.0055(16) 0.0127(17)
C52 0.085(3) 0.071(3) 0.069(2) 0.017(2) 0.014(2) 0.000(2)
C53 0.106(3) 0.080(3) 0.089(3) 0.026(2) 0.013(3) -0.013(2)
C54 0.087(3) 0.098(4) 0.108(4) 0.052(3) 0.022(3) 0.004(3)
C55 0.087(3) 0.116(4) 0.074(3) 0.042(3) 0.034(2) 0.023(3)
C56 0.072(2) 0.076(3) 0.063(2) 0.0199(19) 0.0162(19) 0.016(2)
C57 0.083(5) 0.170(7) 0.58(4) 0.194(15) 0.074(9) 0.019(4)
C58 0.131(7) 0.215(11) 0.59(3) 0.195(15) 0.160(13) 0.053(7)
C59 0.149(7) 0.372(14) 0.249(10) 0.082(11) 0.071(7) 0.014(7)

loop_
_atom_type_symbol
_atom_type_description
_atom_type_scat_dispersion_real
_atom_type_scat_dispersion_imag
_atom_type_scat_source
C C 0.0033 0.0016 'International Tables Vol C Tables 4.2.6.8 and 6.1.1.4'
H H 0.0000 0.0000 'International Tables Vol C Tables 4.2.6.8 and 6.1.1.4'
P P 0.1023 0.0942 'International Tables Vol C Tables 4.2.6.8 and 6.1.1.4'

loop_
_geom_angle_atom_site_label_1
_geom_angle_atom_site_label_2
_geom_angle_atom_site_label_3
_geom_angle
_geom_angle_site_symmetry_3
C22 P1 C1 91.16(12) .
C22 P1 P2 108.13(9) .
C1 P1 P2 100.16(9) .
C29 P2 C50 91.26(14) .
C29 P2 P1 106.14(10) .
C50 P2 P1 99.92(10) .
C8 C1 C2 127.2(3) .
C8 C1 P1 110.7(2) .
C2 C1 P1 121.4(2) .
C7 C2 C3 117.3(3) .
C7 C2 C1 122.5(3) .
C3 C2 C1 120.2(3) .
C4 C3 C2 121.4(3) .
C5 C4 C3 120.0(3) .
C4 C5 C6 119.9(3) .
C5 C6 C7 120.3(3) .
C2 C7 C6 121.0(3) .
C1 C8 C15 113.4(2) .
C1 C8 C9 123.3(2) .
C15 C8 C9 123.2(2) .
C14 C9 C10 118.3(3) .
C14 C9 C8 120.8(3) .
C10 C9 C8 120.7(3) .
C9 C10 C11 120.6(3) .
C12 C11 C10 120.4(4) .
C11 C12 C13 119.6(4) .
C12 C13 C14 120.8(4) .
C9 C14 C13 120.3(3) .
C22 C15 C8 114.1(2) .
C22 C15 C16 122.4(2) .
C8 C15 C16 123.2(2) .
C17 C16 C21 117.8(3) .
C17 C16 C15 122.7(3) .
C21 C16 C15 119.5(2) .
C16 C17 C18 121.2(3) .
C19 C18 C17 119.8(3) .
C18 C19 C20 120.6(3) .
C19 C20 C21 119.5(3) .
C20 C21 C16 121.1(3) .
C15 C22 C23 126.7(2) .
C15 C22 P1 109.80(19) .
C23 C22 P1 123.1(2) .
C24 C23 C28 117.1(3) .
C24 C23 C22 121.9(3) .
C28 C23 C22 120.9(3) .
C25 C24 C23 121.2(3) .
C26 C25 C24 121.2(4) .
C25 C26 C27 119.6(4) .
C26 C27 C28 120.2(4) .
C23 C28 C27 120.7(4) .
C36 C29 C30 126.2(3) .
C36 C29 P2 110.0(2) .
C30 C29 P2 123.6(2) .
C31 C30 C35 117.7(3) .
C31 C30 C29 122.1(3) .
C35 C30 C29 120.2(3) .
C30 C31 C32 120.5(4) .
C33 C32 C31 120.3(4) .
C34 C33 C32 120.4(4) .
C33 C34 C35 119.7(4) .
C34 C35 C30 121.5(3) .
C29 C36 C43 114.0(3) .
C29 C36 C37 122.7(3) .
C43 C36 C37 123.0(3) .
C42 C37 C38 118.3(3) .
C42 C37 C36 119.5(3) .
C38 C37 C36 122.2(3) .
C37 C38 C39 121.5(3) .
C40 C39 C38 119.8(4) .
C39 C40 C41 120.0(4) .
C40 C41 C42 120.3(4) .
C37 C42 C41 120.0(4) .
C50 C43 C36 113.7(3) .
C50 C43 C44 124.8(3) .
C36 C43 C44 121.4(3) .
C45 C44 C49 117.1(3) .
C45 C44 C43 121.9(3) .
C49 C44 C43 121.0(3) .
C44 C45 C46 121.2(4) .
C47 C46 C45 119.8(5) .
C46 C47 C48 119.5(5) .
C47 C48 C49 120.5(5) .
C44 C49 C48 121.7(4) .
C43 C50 C51 128.4(3) .
C43 C50 P2 110.3(2) .
C51 C50 P2 121.2(2) .
C52 C51 C56 117.8(3) .
C52 C51 C50 122.7(3) .
C56 C51 C50 119.5(3) .
C51 C52 C53 121.1(4) .
C54 C53 C52 120.1(4) .
C53 C54 C55 120.5(4) .
C54 C55 C56 120.2(4) .
C51 C56 C55 120.2(4) .
C58 C57 C57 110.1(11) 5_675
C57 C58 C59 113.3(12) .

loop_
_geom_bond_atom_site_label_1
_geom_bond_atom_site_label_2
_geom_bond_distance
_geom_bond_site_symmetry_2
P1 C22 1.797(3) .
P1 C1 1.799(3) .
P1 P2 2.2051(11) .
P2 C29 1.796(3) .
P2 C50 1.799(3) .
C1 C8 1.356(3) .
C1 C2 1.480(4) .
C2 C7 1.379(4) .
C2 C3 1.391(4) .
C3 C4 1.377(4) .
C4 C5 1.359(5) .
C5 C6 1.365(5) .
C6 C7 1.382(4) .
C8 C15 1.472(3) .
C8 C9 1.494(4) .
C9 C14 1.370(4) .
C9 C10 1.383(4) .
C10 C11 1.387(4) .
C11 C12 1.347(5) .
C12 C13 1.365(5) .
C13 C14 1.382(4) .
C15 C22 1.365(3) .
C15 C16 1.488(3) .
C16 C17 1.379(4) .
C16 C21 1.390(4) .
C17 C18 1.384(4) .
C18 C19 1.360(5) .
C19 C20 1.372(4) .
C20 C21 1.379(4) .
C22 C23 1.475(4) .
C23 C24 1.389(4) .
C23 C28 1.390(4) .
C24 C25 1.377(4) .
C25 C26 1.347(5) .
C26 C27 1.369(5) .
C27 C28 1.396(5) .
C29 C36 1.364(4) .
C29 C30 1.467(4) .
C30 C31 1.382(4) .
C30 C35 1.391(4) .
C31 C32 1.391(5) .
C32 C33 1.365(5) .
C33 C34 1.359(5) .
C34 C35 1.383(4) .
C36 C43 1.467(4) .
C36 C37 1.495(4) .
C37 C42 1.376(4) .
C37 C38 1.378(4) .
C38 C39 1.383(4) .
C39 C40 1.353(5) .
C40 C41 1.370(5) .
C41 C42 1.397(5) .
C43 C50 1.360(4) .
C43 C44 1.492(4) .
C44 C45 1.359(4) .
C44 C49 1.361(5) .
C45 C46 1.405(5) .
C46 C47 1.344(6) .
C47 C48 1.343(6) .
C48 C49 1.380(6) .
C50 C51 1.482(4) .
C51 C52 1.385(4) .
C51 C56 1.392(4) .
C52 C53 1.386(5) .
C53 C54 1.355(5) .
C54 C55 1.363(5) .
C55 C56 1.396(5) .
C57 C58 1.359(19) .
C57 C57 1.75(3) 5_675
C58 C59 1.525(15) .
